data_9004964
loop_
_publ_author_name
'Uvarova, Y. A.'
'Sokolova, E.'
'Hawthorne, F. C.'
'Karpenko, V. V.'
'Agakhanov, A. A.'
'Pautov, L. A.'

_publ_section_title
;
 The crystal chemistry of the "nickelalumite"-group minerals
;
_journal_name_full 'The Canadian Mineralogist'
_journal_page_first 1511
_journal_page_last 1519
_journal_paper_doi 10.2113/gscanmin.43.5.1511
_journal_volume 43
_journal_year 2005
_chemical_formula_sum 'Al4 Fe0.01 H18 Ni0.55 O19 S V0.02 Zn0.39'
_chemical_name_mineral Nickelalumite
_space_group_IT_number 14
_symmetry_space_group_name_Hall '-P 2yn'
_symmetry_space_group_name_H-M 'P 1 21/n 1'
_cell_angle_alpha 90
_cell_angle_beta 95.548
_cell_angle_gamma 90
_cell_formula_units_Z 4
_cell_length_a 10.2567
_cell_length_b 8.8815
_cell_length_c 17.0989
_cell_volume 1550.326
_database_code_amcsd 0006062
_exptl_crystal_density_diffrn 2.234
_cod_original_formula_sum 'Ni.55 Zn.39 V.02 Fe.01 Al4 S O19 H18'
_cod_database_code 9004964

loop_
_space_group_symop_operation_xyz
x,y,z
1/2+x,1/2-y,1/2+z
1/2-x,1/2+y,1/2-z
-x,-y,-z

loop_
_atom_site_aniso_label
_atom_site_aniso_U_11
_atom_site_aniso_U_22
_atom_site_aniso_U_33
_atom_site_aniso_U_12
_atom_site_aniso_U_13
_atom_site_aniso_U_23
NiM 0.00260 0.00230 0.01570 -0.00010 0.00170 -0.00030
ZnM 0.00260 0.00230 0.01570 -0.00010 0.00170 -0.00030
VM 0.00260 0.00230 0.01570 -0.00010 0.00170 -0.00030
FeM 0.00260 0.00230 0.01570 -0.00010 0.00170 -0.00030
Al1 0.00610 0.00530 0.01280 -0.00010 0.00040 -0.00020
Al2 0.00550 0.00540 0.01400 0.00030 0.00060 -0.00040
Al3 0.00590 0.00320 0.01360 0.00020 0.00140 -0.00010
Al4 0.00570 0.00240 0.01430 -0.00040 0.00070 -0.00040
S 0.01150 0.01120 0.00940 -0.00050 0.00110 0.00020
O13 0.02950 0.01380 0.01320 -0.00130 0.00560 0.00330
O14 0.04030 0.03510 0.01500 0.02230 0.00890 0.00040
O15 0.02060 0.02420 0.01710 -0.00750 -0.00670 0.00080
O16 0.02480 0.02110 0.02570 0.01440 -0.00030 -0.00370
O-h1 0.00520 0.00540 0.00920 0.00160 0.00030 -0.00200
O-h2 0.00650 0.00600 0.01040 -0.00130 -0.00160 -0.00080
O-h3 0.00890 0.00600 0.00650 -0.00010 -0.00050 -0.00020
O-h4 0.00850 0.00300 0.00990 -0.00240 -0.00160 -0.00170
O-h5 0.01030 0.00830 0.01200 0.00010 0.00340 0.00220
O-h6 0.00730 0.00720 0.00980 0.00040 -0.00430 0.00020
O-h7 0.00510 0.00530 0.00830 -0.00080 -0.00060 -0.00250
O-h8 0.00790 0.00670 0.00940 -0.00160 0.00180 0.00260
O-h9 0.00920 0.00850 0.01310 -0.00120 0.00400 -0.00480
O-h10 0.00940 0.00810 0.01260 -0.00380 0.00280 -0.00330
O-h11 0.00960 0.00590 0.01400 0.00140 0.00370 0.00370
O-h12 0.00440 0.00720 0.01100 -0.00100 -0.00450 -0.00050
Ow17 0.02230 0.02280 0.02930 0.00110 0.00660 0.00240
Ow18 0.06230 0.06020 0.03420 -0.03570 0.01100 -0.00600
Ow19 0.04460 0.02920 0.02650 -0.00560 -0.00350 0.00510

loop_
_atom_site_label
_atom_site_fract_x
_atom_site_fract_y
_atom_site_fract_z
_atom_site_occupancy
_atom_site_U_iso_or_equiv
_atom_site_type_symbol
_atom_site_attached_hydrogens
NiM 0.74867 0.49993 0.49280 0.55000 0.00680 Ni 0
ZnM 0.74867 0.49993 0.49280 0.39000 0.00680 Zn 0
VM 0.74867 0.49993 0.49280 0.02000 0.00680 V 0
FeM 0.74867 0.49993 0.49280 0.01000 0.00680 Fe 0
Al1 0.00010 0.32860 0.50160 1.00000 0.00810 Al 0
Al2 0.50050 0.67410 0.50450 1.00000 0.00830 Al 0
Al3 0.24850 0.16110 0.49760 1.00000 0.00760 Al 0
Al4 0.24960 -0.16060 0.50010 1.00000 0.00750 Al 0
S 0.48870 0.10940 0.74060 1.00000 0.01070 S 0
O13 0.52420 0.02520 0.67170 1.00000 0.01860 O 0
O14 0.91580 0.48920 0.28900 1.00000 0.02970 O 0
O15 0.60950 0.16370 0.78550 1.00000 0.02120 O 0
O16 0.40750 0.23920 0.71420 1.00000 0.02410 O 0
O-h1 0.58160 0.49710 0.55400 1.00000 0.00660 O 0
O-h2 0.92190 0.49930 0.44270 1.00000 0.00780 O 0
O-h3 0.64970 0.32110 0.43750 1.00000 0.00720 O 0
O-h4 0.84730 0.32460 0.55670 1.00000 0.00730 O 0
O-h5 0.10680 0.19380 0.55880 1.00000 0.01000 O 0
O-h6 0.18200 -0.00110 0.43760 1.00000 0.00840 O 0
O-h7 0.64770 0.68240 0.44300 1.00000 0.00630 O 0
O-h8 0.85000 0.67490 0.55590 1.00000 0.00790 O 0
O-h9 -0.10580 0.19490 0.44210 1.00000 0.01000 O 0
O-h10 0.61040 0.80370 0.56290 1.00000 0.00990 O 0
O-h11 0.39470 -0.19450 0.44530 1.00000 0.00970 O 0
O-h12 0.31260 0.00160 0.55950 1.00000 0.00790 O 0
Ow17 -0.15290 -0.22240 0.22250 1.00000 0.02450 O 0
Ow18 0.72710 0.40180 0.69380 1.00000 0.05180 O 0
Ow19 -0.02550 0.00650 0.31350 1.00000 0.03390 O 0
H1 -0.24600 -0.20800 0.22800 1.00000 0.02940 H 0
H2 -0.12400 -0.31800 0.24700 1.00000 0.02940 H 0
H3 0.77500 0.49000 0.71700 1.00000 0.06220 H 0
H4 0.70300 0.33400 0.73500 1.00000 0.06220 H 0
H5 -0.03400 0.08800 0.27500 1.00000 0.04060 H 0
H6 -0.06100 -0.08700 0.28900 1.00000 0.04060 H 0
H7 0.62000 0.48400 0.60900 1.00000 0.00800 H 0
H8 0.89200 0.49700 0.38600 1.00000 0.00940 H 0
H9 0.64800 0.31700 0.37970 1.00000 0.00870 H 0
H10 0.84400 0.32000 0.61400 1.00000 0.00880 H 0
H11 0.08800 0.11800 0.59800 1.00000 0.01200 H 0
H12 0.13000 0.00300 0.38600 1.00000 0.01010 H 0
H13 0.62600 0.69700 0.38600 1.00000 0.00760 H 0
H14 0.86500 0.67800 0.61390 1.00000 0.00950 H 0
H15 -0.08700 0.11800 0.40300 1.00000 0.01200 H 0
H16 0.59600 0.87400 0.60600 1.00000 0.01190 H 0
H17 0.41100 -0.13400 0.39900 1.00000 0.01160 H 0
H18 0.37100 0.01100 0.60900 1.00000 0.00940 H 0

loop_
_cod_changelog_entry_id
_cod_changelog_entry_author
_cod_changelog_entry_date
_cod_changelog_entry_text
1
;cod-tools version 3.8.0
Id: cif_guess_AMCSD_atom_types 9581 2023-05-17 12:35:41Z saulius
;
2023-05-18T08:41:20+03:00
;Derived atom types and hydrogen counts
from atom names that follow the AMCSD naming convention
(Wat == water, O-H == hydroxyl).
;
2
;cod-tools version 3.10.1
Id: cif_fix_AMCSD_aniso_labels 10200 2024-08-01 14:09:44Z saulius
;
2024-08-02T12:20:50+03:00
;Changed the following '_atom_site_aniso_label' values:
'Oh1' -> 'O-h1'
'Oh2' -> 'O-h2'
'Oh3' -> 'O-h3'
'Oh4' -> 'O-h4'
'Oh5' -> 'O-h5'
'Oh6' -> 'O-h6'
'Oh7' -> 'O-h7'
'Oh8' -> 'O-h8'
'Oh9' -> 'O-h9'
'Oh10' -> 'O-h10'
'Oh11' -> 'O-h11'
'Oh12' -> 'O-h12'
;

loop_
_cod_related_entry_id
_cod_related_entry_database
_cod_related_entry_code
1 AMCSD 0006062
